data_1510474
loop_
_publ_author_name
'Hulliger, F.'
'Dommann, A.'

_publ_section_title
;
 On the structure types of U Au2 and U14 Au51
;
_journal_name_full 'Journal of the Less-Common Metals'
_journal_page_first 261
_journal_page_last 273
_journal_paper_doi 10.1016/0022-5088(88)90412-2
_journal_volume 141
_journal_year 1988
_chemical_formula_sum 'Au2 U'
_space_group_IT_number 164
_symmetry_space_group_name_Hall '-P 3 2"'
_symmetry_space_group_name_H-M 'P -3 m 1'
_cell_angle_alpha 90
_cell_angle_beta 90
_cell_angle_gamma 120
_cell_formula_units_Z 1
_cell_length_a 4.756
_cell_length_b 4.756
_cell_length_c 3.109
_cell_volume 60.902
_citation_journal_id_ASTM JCOMAH
_cod_data_source_file gold_570.cif
_cod_data_source_block Au2U1
_cod_original_cell_volume 60.90249
_cod_original_formula_sum 'Au2 U1'
_cod_database_code 1510474

loop_
_symmetry_equiv_pos_as_xyz
x,y,z
-y,x-y,z
-x+y,-x,z
y,x,-z
-x,-x+y,-z
x-y,-y,-z
-x,-y,-z
y,-x+y,-z
x-y,x,-z
-y,-x,z
x,x-y,z
-x+y,y,z

loop_
_atom_site_label
_atom_site_type_symbol
_atom_site_fract_x
_atom_site_fract_y
_atom_site_fract_z
_atom_site_occupancy
_atom_site_U_iso_or_equiv
Au1 Au 0.3333 0.6667 0.45 1 0.0
U1 U 0 0 0 1 0.0
